data_2211081
loop_
_publ_author_name
'Hoong-Kun Fun'
'Shyamaprosad Goswami'
'Swapan Dey'
'Suchada Chantrapromma'

_publ_section_title
;
 Dimethyl 2,2'-(naphthalene-2,7-diyldioxy)diacetate
;
_journal_coeditor_code IS2096
_journal_issue 11
_journal_name_full 'Acta Crystallographica Section E'
_journal_page_first o5307
_journal_page_last o5309
_journal_paper_doi 10.1107/S1600536806044345
_journal_volume 62
_journal_year 2006
_chemical_formula_iupac 'C16 H16 O6'
_chemical_formula_moiety 'C16 H16 O6'
_chemical_formula_sum 'C16 H16 O6'
_chemical_formula_weight 304.29
_chemical_melting_point .383E-305
_chemical_name_common
;
2,7-bis(methoxycarbonylmethoxy)naphtalene
;
_chemical_name_systematic
;
Dimethyl 2,2'-(naphthalene-2,7-diyldioxy)diacetate
;
_space_group_IT_number 14
_symmetry_cell_setting monoclinic
_symmetry_space_group_name_Hall '-P 2ybc'
_symmetry_space_group_name_H-M 'P 1 21/c 1'
_atom_sites_solution_hydrogens geom
_atom_sites_solution_primary direct
_atom_sites_solution_secondary difmap
_audit_creation_method SHELXL97
_cell_angle_alpha 90.00
_cell_angle_beta 91.1980(10)
_cell_angle_gamma 90.00
_cell_formula_units_Z 4
_cell_length_a 26.8936(4)
_cell_length_b 6.67720(10)
_cell_length_c 8.02890(10)
_cell_measurement_reflns_used 4210
_cell_measurement_temperature 100.00(10)
_cell_measurement_theta_max 29.99
_cell_measurement_theta_min 0.76
_cell_volume 1441.47(4)
_computing_cell_refinement APEX2
_computing_data_collection 'APEX2 (Bruker, 2005)'
_computing_data_reduction 'SAINT (Bruker, 2005)'
_computing_molecular_graphics SHELXTL
_computing_publication_material 'SHELXTL and PLATON (Spek, 2003)'
_computing_structure_refinement SHELXTL
_computing_structure_solution 'SHELXTL (Sheldrick, 1998)'
_diffrn_ambient_temperature 297(2)
_diffrn_detector_area_resol_mean 8.33
_diffrn_measured_fraction_theta_full 1.000
_diffrn_measured_fraction_theta_max 1.000
_diffrn_measurement_device_type 'Bruker SMART APEXII CCD area-detector'
_diffrn_measurement_method \w
_diffrn_radiation_monochromator graphite
_diffrn_radiation_source 'fine-focus sealed tube'
_diffrn_radiation_type MoK\a
_diffrn_radiation_wavelength 0.71073
_diffrn_reflns_av_R_equivalents 0.0408
_diffrn_reflns_av_sigmaI/netI 0.0321
_diffrn_reflns_limit_h_max 37
_diffrn_reflns_limit_h_min -37
_diffrn_reflns_limit_k_max 9
_diffrn_reflns_limit_k_min -9
_diffrn_reflns_limit_l_max 11
_diffrn_reflns_limit_l_min -11
_diffrn_reflns_number 27798
_diffrn_reflns_theta_full 29.99
_diffrn_reflns_theta_max 29.99
_diffrn_reflns_theta_min 0.76
_diffrn_standards_number 0
_exptl_absorpt_coefficient_mu 0.108
_exptl_absorpt_correction_T_max 0.9858
_exptl_absorpt_correction_T_min 0.9763
_exptl_absorpt_correction_type multi-scan
_exptl_absorpt_process_details '(SADABS; Bruker, 2005)'
_exptl_crystal_colour 'Pale yellow'
_exptl_crystal_density_diffrn 1.402
_exptl_crystal_density_method 'not measured'
_exptl_crystal_description Block
_exptl_crystal_F_000 640
_exptl_crystal_size_max 0.22
_exptl_crystal_size_mid 0.20
_exptl_crystal_size_min 0.13
_refine_diff_density_max 0.398
_refine_diff_density_min -0.283
_refine_ls_extinction_method none
_refine_ls_goodness_of_fit_ref 1.072
_refine_ls_hydrogen_treatment constr
_refine_ls_matrix_type full
_refine_ls_number_parameters 201
_refine_ls_number_reflns 4210
_refine_ls_number_restraints 0
_refine_ls_restrained_S_all 1.072
_refine_ls_R_factor_all 0.0759
_refine_ls_R_factor_gt 0.0462
_refine_ls_shift/su_max 0.000
_refine_ls_shift/su_mean 0.000
_refine_ls_structure_factor_coef Fsqd
_refine_ls_weighting_details 'calc w = 1/[\s^2^(Fo^2^)+(0.0753P)^2^+0.2177P] where P=(Fo^2^+2Fc^2^)/3'
_refine_ls_weighting_scheme calc
_refine_ls_wR_factor_gt 0.1222
_refine_ls_wR_factor_ref 0.1511
_reflns_number_gt 2882
_reflns_number_total 4210
_reflns_threshold_expression I>2\s(I)
_cod_data_source_file is2096.cif
_cod_data_source_block I
_cod_depositor_comments
;
The following automatic conversions were performed:
'_symmetry_cell_setting' value 'Monoclinic' changed to 'monoclinic'
according to '/home/saulius/struct/CIF-dictionaries/cif_core.dic'
dictionary named 'cif_core.dic' version 2.4.1 from 2010-06-29.

Automatic conversion script
Id: cif_fix_enum 1527 2010-12-29 10:47:43Z saulius 

The following automatic conversions were performed:

'_symmetry_cell_setting' value 'Monoclinic' changed to 'monoclinic'
according to /home/saulius/struct/CIF-dictionaries/cif_core.dic
dictionary named 'cif_core.dic' version 2.4.1 from 2010-06-29.

Automatic conversion script
Id: cif_fix_values 1715 2011-07-08 13:25:40Z adriana 
;
_cod_original_sg_symbol_H-M 'P 21/c'
_cod_database_code 2211081
_cod_database_fobs_code 2211081

loop_
_symmetry_equiv_pos_as_xyz
'x, y, z'
'-x, y+1/2, -z+1/2'
'-x, -y, -z'
'x, -y-1/2, z-1/2'

loop_
_atom_site_type_symbol
_atom_site_label
_atom_site_fract_x
_atom_site_fract_y
_atom_site_fract_z
_atom_site_U_iso_or_equiv
_atom_site_adp_type
_atom_site_calc_flag
_atom_site_refinement_flags
_atom_site_occupancy
O O1 0.13765(4) 0.65165(14) 0.49932(12) 0.0198(2) Uani d . 1
O O2 0.07449(4) 1.10851(16) 0.55991(13) 0.0235(2) Uani d . 1
O O3 0.36656(4) 0.65488(15) 0.01322(13) 0.0227(2) Uani d . 1
O O4 0.42095(4) 1.12305(16) -0.07057(15) 0.0292(3) Uani d . 1
O O5 0.06279(4) 0.80457(17) 0.67545(13) 0.0278(3) Uani d . 1
O O6 0.44274(4) 0.81253(18) -0.15113(15) 0.0328(3) Uani d . 1
C C1 0.21446(5) 0.6738(2) 0.34433(17) 0.0167(3) Uani d . 1
H H1A 0.2192 0.8073 0.3736 0.020 Uiso calc R 1
C C2 0.24934(5) 0.5748(2) 0.24214(16) 0.0157(3) Uani d . 1
C C3 0.29237(5) 0.6749(2) 0.18306(17) 0.0172(3) Uani d . 1
H H3A 0.2986 0.8073 0.2129 0.021 Uiso calc R 1
C C4 0.32465(5) 0.5744(2) 0.08136(17) 0.0186(3) Uani d . 1
C C5 0.31604(5) 0.3730(2) 0.03539(18) 0.0209(3) Uani d . 1
H H5A 0.3381 0.3074 -0.0335 0.025 Uiso calc R 1
C C6 0.27517(5) 0.2747(2) 0.09223(17) 0.0200(3) Uani d . 1
H H6A 0.2698 0.1421 0.0615 0.024 Uiso calc R 1
C C7 0.24089(5) 0.3713(2) 0.19710(17) 0.0169(3) Uani d . 1
C C8 0.19849(5) 0.2715(2) 0.25781(17) 0.0186(3) Uani d . 1
H H8A 0.1929 0.1382 0.2294 0.022 Uiso calc R 1
C C9 0.16550(5) 0.3685(2) 0.35783(17) 0.0185(3) Uani d . 1
H H9A 0.1380 0.3009 0.3977 0.022 Uiso calc R 1
C C10 0.17355(5) 0.5710(2) 0.39985(16) 0.0170(3) Uani d . 1
C C11 0.13017(5) 0.8611(2) 0.48593(18) 0.0177(3) Uani d . 1
H H11A 0.1248 0.8984 0.3702 0.021 Uiso calc R 1
H H11B 0.1592 0.9321 0.5287 0.021 Uiso calc R 1
C C12 0.08520(5) 0.9147(2) 0.58585(17) 0.0185(3) Uani d . 1
C C13 0.03454(6) 1.1907(3) 0.6577(2) 0.0310(4) Uani d . 1
H H13A 0.0318 1.3319 0.6373 0.046 Uiso calc R 1
H H13B 0.0416 1.1681 0.7739 0.046 Uiso calc R 1
H H13C 0.0038 1.1263 0.6266 0.046 Uiso calc R 1
C C14 0.37434(5) 0.8628(2) 0.03520(19) 0.0211(3) Uani d . 1
H H14A 0.3824 0.8917 0.1510 0.025 Uiso calc R 1
H H14B 0.3445 0.9363 0.0038 0.025 Uiso calc R 1
C C15 0.41683(5) 0.9238(2) -0.07393(18) 0.0220(3) Uani d . 1
C C16 0.46003(6) 1.2089(3) -0.1702(2) 0.0371(4) Uani d . 1
H H16A 0.4591 1.3522 -0.1614 0.056 Uiso calc R 1
H H16B 0.4550 1.1706 -0.2846 0.056 Uiso calc R 1
H H16C 0.4918 1.1607 -0.1306 0.056 Uiso calc R 1

loop_
_atom_site_aniso_label
_atom_site_aniso_U_11
_atom_site_aniso_U_22
_atom_site_aniso_U_33
_atom_site_aniso_U_12
_atom_site_aniso_U_13
_atom_site_aniso_U_23
O1 0.0206(5) 0.0158(5) 0.0234(5) 0.0001(4) 0.0081(4) 0.0005(4)
O2 0.0201(5) 0.0231(6) 0.0277(6) 0.0059(4) 0.0083(4) -0.0009(4)
O3 0.0191(5) 0.0181(5) 0.0314(6) 0.0000(4) 0.0101(4) -0.0018(4)
O4 0.0245(6) 0.0251(6) 0.0385(7) -0.0047(4) 0.0126(5) 0.0034(5)
O5 0.0230(5) 0.0313(6) 0.0296(6) 0.0003(4) 0.0104(5) 0.0071(5)
O6 0.0266(6) 0.0347(7) 0.0377(7) 0.0023(5) 0.0151(5) -0.0028(5)
C1 0.0181(6) 0.0139(6) 0.0181(6) -0.0007(5) 0.0024(5) 0.0000(5)
C2 0.0170(6) 0.0147(6) 0.0157(6) 0.0005(5) 0.0020(5) 0.0014(5)
C3 0.0173(6) 0.0145(7) 0.0200(6) 0.0005(5) 0.0027(5) -0.0002(5)
C4 0.0152(6) 0.0194(7) 0.0213(7) 0.0012(5) 0.0031(5) 0.0012(6)
C5 0.0213(7) 0.0184(7) 0.0232(7) 0.0044(5) 0.0037(6) -0.0029(6)
C6 0.0230(7) 0.0148(7) 0.0223(7) 0.0022(5) 0.0010(6) -0.0018(5)
C7 0.0184(6) 0.0154(6) 0.0168(6) 0.0012(5) -0.0005(5) 0.0011(5)
C8 0.0227(7) 0.0127(6) 0.0205(7) -0.0002(5) 0.0000(5) 0.0006(5)
C9 0.0184(6) 0.0174(7) 0.0197(7) -0.0018(5) 0.0004(5) 0.0032(5)
C10 0.0178(6) 0.0173(7) 0.0160(6) 0.0019(5) 0.0034(5) 0.0016(5)
C11 0.0177(6) 0.0154(7) 0.0201(6) -0.0012(5) 0.0049(5) 0.0009(5)
C12 0.0153(6) 0.0221(7) 0.0182(6) 0.0001(5) 0.0007(5) -0.0022(6)
C13 0.0253(8) 0.0364(10) 0.0316(8) 0.0103(7) 0.0088(7) -0.0067(7)
C14 0.0191(7) 0.0184(7) 0.0260(7) -0.0002(5) 0.0074(6) -0.0012(6)
C15 0.0160(6) 0.0273(8) 0.0229(7) 0.0000(6) 0.0025(5) 0.0019(6)
C16 0.0291(8) 0.0423(11) 0.0402(10) -0.0099(8) 0.0107(7) 0.0124(8)

loop_
_atom_type_symbol
_atom_type_description
_atom_type_scat_dispersion_real
_atom_type_scat_dispersion_imag
_atom_type_scat_source
C C 0.0033 0.0016 'International Tables Vol C Tables 4.2.6.8 and 6.1.1.4'
H H 0.0000 0.0000 'International Tables Vol C Tables 4.2.6.8 and 6.1.1.4'
O O 0.0106 0.0060 'International Tables Vol C Tables 4.2.6.8 and 6.1.1.4'

loop_
_geom_angle_atom_site_label_1
_geom_angle_atom_site_label_2
_geom_angle_atom_site_label_3
_geom_angle
_geom_angle_publ_flag
C10 O1 C11 116.26(11) n
C12 O2 C13 116.08(12) n
C4 O3 C14 117.08(11) n
C15 O4 C16 116.29(13) n
C10 C1 C2 119.73(13) ?
C10 C1 H1A 120.1 ?
C2 C1 H1A 120.1 ?
C1 C2 C7 119.12(12) ?
C1 C2 C3 121.57(13) ?
C7 C2 C3 119.31(12) ?
C4 C3 C2 119.60(13) ?
C4 C3 H3A 120.2 ?
C2 C3 H3A 120.2 ?
O3 C4 C3 125.29(13) ?
O3 C4 C5 113.59(12) ?
C3 C4 C5 121.11(13) ?
C6 C5 C4 119.90(13) ?
C6 C5 H5A 120.0 ?
C4 C5 H5A 120.0 ?
C5 C6 C7 121.17(13) ?
C5 C6 H6A 119.4 ?
C7 C6 H6A 119.4 ?
C8 C7 C6 121.94(12) ?
C8 C7 C2 119.16(12) ?
C6 C7 C2 118.90(12) ?
C9 C8 C7 121.00(13) ?
C9 C8 H8A 119.5 ?
C7 C8 H8A 119.5 ?
C8 C9 C10 119.67(13) ?
C8 C9 H9A 120.2 ?
C10 C9 H9A 120.2 ?
O1 C10 C1 124.59(13) ?
O1 C10 C9 114.10(12) ?
C1 C10 C9 121.31(13) ?
O1 C11 C12 107.93(11) ?
O1 C11 H11A 110.1 ?
C12 C11 H11A 110.1 ?
O1 C11 H11B 110.1 ?
C12 C11 H11B 110.1 ?
H11A C11 H11B 108.4 ?
O5 C12 O2 125.14(13) ?
O5 C12 C11 126.30(14) n
O2 C12 C11 108.56(11) n
O2 C13 H13A 109.5 ?
O2 C13 H13B 109.5 ?
H13A C13 H13B 109.5 ?
O2 C13 H13C 109.5 ?
H13A C13 H13C 109.5 ?
H13B C13 H13C 109.5 ?
O3 C14 C15 107.70(12) ?
O3 C14 H14A 110.2 ?
C15 C14 H14A 110.2 ?
O3 C14 H14B 110.2 ?
C15 C14 H14B 110.2 ?
H14A C14 H14B 108.5 ?
O6 C15 O4 125.34(14) ?
O6 C15 C14 125.97(15) n
O4 C15 C14 108.69(12) n
O4 C16 H16A 109.5 ?
O4 C16 H16B 109.5 ?
H16A C16 H16B 109.5 ?
O4 C16 H16C 109.5 ?
H16A C16 H16C 109.5 ?
H16B C16 H16C 109.5 ?

loop_
_geom_bond_atom_site_label_1
_geom_bond_atom_site_label_2
_geom_bond_distance
_geom_bond_publ_flag
O1 C10 1.3755(16) n
O1 C11 1.4166(16) n
O2 C12 1.3413(17) n
O2 C13 1.4516(17) n
O3 C4 1.3727(16) n
O3 C14 1.4142(17) n
O4 C15 1.3356(19) n
O4 C16 1.4522(18) n
O5 C12 1.1997(17) n
O6 C15 1.1997(18) n
C1 C10 1.3786(18) ?
C1 C2 1.4221(18) ?
C1 H1A 0.9300 ?
C2 C7 1.4229(19) ?
C2 C3 1.4261(18) ?
C3 C4 1.3787(18) ?
C3 H3A 0.9300 ?
C4 C5 1.412(2) ?
C5 C6 1.3668(19) ?
C5 H5A 0.9300 ?
C6 C7 1.4167(18) ?
C6 H6A 0.9300 ?
C7 C8 1.4161(19) ?
C8 C9 1.3714(19) ?
C8 H8A 0.9300 ?
C9 C10 1.4097(19) ?
C9 H9A 0.9300 ?
C11 C12 1.5084(18) ?
C11 H11A 0.9700 ?
C11 H11B 0.9700 ?
C13 H13A 0.9600 ?
C13 H13B 0.9600 ?
C13 H13C 0.9600 ?
C14 C15 1.5105(19) ?
C14 H14A 0.9700 ?
C14 H14B 0.9700 ?
C16 H16A 0.9600 ?
C16 H16B 0.9600 ?
C16 H16C 0.9600 ?

loop_
_geom_hbond_atom_site_label_D
_geom_hbond_atom_site_label_H
_geom_hbond_atom_site_label_A
_geom_hbond_site_symmetry_A
_geom_hbond_distance_DH
_geom_hbond_distance_HA
_geom_hbond_distance_DA
_geom_hbond_angle_DHA
_geom_hbond_publ_flag
C5 H5A O4 1_545 0.93 2.57 3.4015(17) 149 y
C9 H9A O2 1_545 0.93 2.52 3.4355(17) 168 y
C1 H1A Cg2 4_565 0.93 3.08 3.7867(15) 135 y
C6 H6A Cg1 4_554 0.93 2.77 3.3761(15) 123 y
C11 H11B Cg1 4_565 0.97 2.59 3.4136(15) 143 y

loop_
_geom_torsion_atom_site_label_1
_geom_torsion_atom_site_label_2
_geom_torsion_atom_site_label_3
_geom_torsion_atom_site_label_4
_geom_torsion
_geom_torsion_publ_flag
C10 C1 C2 C7 0.87(19) ?
C10 C1 C2 C3 -179.51(12) ?
C1 C2 C3 C4 -178.63(12) ?
C7 C2 C3 C4 1.0(2) ?
C14 O3 C4 C3 -6.9(2) ?
C14 O3 C4 C5 171.98(13) n
C2 C3 C4 O3 178.36(12) ?
C2 C3 C4 C5 -0.4(2) ?
O3 C4 C5 C6 -179.03(13) ?
C3 C4 C5 C6 -0.1(2) ?
C4 C5 C6 C7 0.1(2) ?
C5 C6 C7 C8 -179.68(13) ?
C5 C6 C7 C2 0.5(2) ?
C1 C2 C7 C8 -1.22(19) ?
C3 C2 C7 C8 179.16(12) ?
C1 C2 C7 C6 178.61(12) ?
C3 C2 C7 C6 -1.02(19) ?
C6 C7 C8 C9 -179.33(13) ?
C2 C7 C8 C9 0.5(2) ?
C7 C8 C9 C10 0.6(2) ?
C11 O1 C10 C1 27.64(19) ?
C11 O1 C10 C9 -152.72(12) n
C2 C1 C10 O1 179.82(12) ?
C2 C1 C10 C9 0.2(2) ?
C8 C9 C10 O1 179.40(12) ?
C8 C9 C10 C1 -1.0(2) ?
C10 O1 C11 C12 172.44(11) n
C13 O2 C12 O5 4.2(2) ?
C13 O2 C12 C11 -175.01(12) n
O1 C11 C12 O5 7.4(2) ?
O1 C11 C12 O2 -173.46(11) ?
C4 O3 C14 C15 -170.20(12) n
C16 O4 C15 O6 0.4(2) ?
C16 O4 C15 C14 -179.60(13) n
O3 C14 C15 O6 -7.4(2) ?
O3 C14 C15 O4 172.65(12) ?

loop_
_cod_related_entry_id
_cod_related_entry_database
_cod_related_entry_code
1 ChemSpider 21126160
